data_1545525
loop_
_publ_author_name
'Nayak, Maloy'
'Kang, Young Kee'
'Kim, Ikyon'

_publ_section_title
;
 Altering the Cyclization Modes: Temperature-Dependent Intramolecular
 7-Endo-Dig vs 6-Endo-Dig Electrophilic Ring Closures.
;
_journal_issue 6
_journal_name_full 'Organic letters'
_journal_page_first 1474
_journal_page_last 1477
_journal_paper_doi 10.1021/acs.orglett.7b00472
_journal_volume 19
_journal_year 2017
_chemical_formula_moiety 'C20 H15 N O'
_chemical_formula_sum 'C20 H15 N O'
_chemical_formula_weight 285.33
_space_group_crystal_system triclinic
_space_group_IT_number 2
_space_group_name_Hall '-P 1'
_space_group_name_H-M_alt 'P -1'
_symmetry_space_group_name_Hall '-P 1'
_symmetry_space_group_name_H-M 'P -1'
_atom_sites_solution_hydrogens geom
_atom_sites_solution_primary dual
_audit_creation_date 2016-10-17
_audit_creation_method
;
Olex2 1.2
(compiled 2016.09.09 svn.r3337 for OlexSys, GUI svn.r5227)
;
_cell_angle_alpha 100.835(3)
_cell_angle_beta 102.579(3)
_cell_angle_gamma 115.911(3)
_cell_formula_units_Z 2
_cell_length_a 8.9477(6)
_cell_length_b 9.8191(6)
_cell_length_c 10.1325(6)
_cell_measurement_reflns_used 2862
_cell_measurement_temperature 305.3
_cell_measurement_theta_max 24.76
_cell_measurement_theta_min 2.18
_cell_volume 739.75(9)
_computing_cell_refinement 'SAINT v8.34A (Bruker, 2013)'
_computing_data_reduction 'SAINT v8.34A (Bruker, 2013)'
_computing_molecular_graphics 'Olex2 (Dolomanov et al., 2009)'
_computing_publication_material 'Olex2 (Dolomanov et al., 2009)'
_computing_structure_refinement 'XL (Sheldrick, 2008)'
_computing_structure_solution 'XT (Sheldrick, 2015)'
_diffrn_ambient_temperature 305.3
_diffrn_measured_fraction_theta_full 0.999
_diffrn_measured_fraction_theta_max 0.996
_diffrn_measurement_device_type 'Bruker APEX-II CCD'
_diffrn_measurement_method '\f and \w scans'
_diffrn_radiation_type MoK\a
_diffrn_radiation_wavelength 0.71073
_diffrn_reflns_av_R_equivalents 0.0596
_diffrn_reflns_av_unetI/netI 0.0496
_diffrn_reflns_Laue_measured_fraction_full 0.999
_diffrn_reflns_Laue_measured_fraction_max 0.996
_diffrn_reflns_limit_h_max 11
_diffrn_reflns_limit_h_min -11
_diffrn_reflns_limit_k_max 12
_diffrn_reflns_limit_k_min -12
_diffrn_reflns_limit_l_max 12
_diffrn_reflns_limit_l_min -12
_diffrn_reflns_number 12986
_diffrn_reflns_point_group_measured_fraction_full 0.999
_diffrn_reflns_point_group_measured_fraction_max 0.996
_diffrn_reflns_theta_full 25.242
_diffrn_reflns_theta_max 26.033
_diffrn_reflns_theta_min 2.436
_diffrn_standards_number 0
_exptl_absorpt_coefficient_mu 0.079
_exptl_absorpt_correction_T_max 0.7453
_exptl_absorpt_correction_T_min 0.6987
_exptl_absorpt_correction_type multi-scan
_exptl_absorpt_process_details
;
SADABS-2014/5 (Bruker,2014/5) was used for absorption correction.
wR2(int) was 0.0608 before and 0.0548 after correction.
The Ratio of minimum to maximum transmission is 0.9375.
The \l/2 correction factor is 0.00150.
;
_exptl_crystal_colour 'clear whiteish white'
_exptl_crystal_colour_lustre clear
_exptl_crystal_colour_modifier whiteish
_exptl_crystal_colour_primary white
_exptl_crystal_density_diffrn 1.281
_exptl_crystal_description block
_exptl_crystal_F_000 300
_exptl_crystal_size_max 0.135
_exptl_crystal_size_mid 0.094
_exptl_crystal_size_min 0.065
_refine_diff_density_max 0.186
_refine_diff_density_min -0.162
_refine_diff_density_rms 0.042
_refine_ls_extinction_coef 0.031(4)
_refine_ls_extinction_expression Fc^*^=kFc[1+0.001xFc^2^\l^3^/sin(2\q)]^-1/4^
_refine_ls_extinction_method 'SHELXL-2014/7 (Sheldrick 2014'
_refine_ls_goodness_of_fit_ref 1.014
_refine_ls_hydrogen_treatment constr
_refine_ls_matrix_type full
_refine_ls_number_parameters 200
_refine_ls_number_reflns 2903
_refine_ls_number_restraints 0
_refine_ls_restrained_S_all 1.014
_refine_ls_R_factor_all 0.0979
_refine_ls_R_factor_gt 0.0468
_refine_ls_shift/su_max 0.000
_refine_ls_shift/su_mean 0.000
_refine_ls_structure_factor_coef Fsqd
_refine_ls_weighting_details 'w=1/[\s^2^(Fo^2^)+(0.0499P)^2^+0.0797P] where P=(Fo^2^+2Fc^2^)/3'
_refine_ls_weighting_scheme calc
_refine_ls_wR_factor_gt 0.0974
_refine_ls_wR_factor_ref 0.1152
_reflns_Friedel_coverage 0.000
_reflns_number_gt 1807
_reflns_number_total 2903
_reflns_threshold_expression 'I > 2\s(I)'
_cod_data_source_file ol7b00472_si_003.cif
_cod_data_source_block mo_moon514_092816_0m_a_a
_cod_depositor_comments 'Adding full bibliography for 1545524--1545525.cif.'
_cod_original_cell_volume 739.75(8)
_cod_database_code 1545525
_shelx_space_group_comment
;
The symmetry employed for this shelxl refinement is uniquely defined
by the following loop, which should always be used as a source of
symmetry information in preference to the above space-group names.
They are only intended as comments.
;
_shelx_estimated_absorpt_t_max 0.995
_shelx_estimated_absorpt_t_min 0.989
_olex2_refinement_description
;
1. Fixed Uiso
 At 1.2 times of:
  All C(H) groups, All C(H,H) groups
2.a Secondary CH2 refined with riding coordinates:
 C2(H2A,H2B)
2.b Aromatic/amide H refined with riding coordinates:
 C4(H4), C5(H5), C6(H6), C7(H7), C9(H9), C13(H13), C14(H14), C15(H15),
 C16(H16), C17(H17), C18(H18), C19(H19), C21(H21)
;
_shelx_shelxl_version_number 2014/7
_olex2_submission_special_instructions 'No special instructions were received'

loop_
_space_group_symop_operation_xyz
'x, y, z'
'-x, -y, -z'

loop_
_atom_site_label
_atom_site_type_symbol
_atom_site_fract_x
_atom_site_fract_y
_atom_site_fract_z
_atom_site_U_iso_or_equiv
_atom_site_adp_type
_atom_site_occupancy
_atom_site_site_symmetry_order
_atom_site_calc_flag
_atom_site_refinement_flags_posn
O22 O -0.1069(2) 0.17940(18) 0.3996(2) 0.1013(6) Uani 1 1 d .
N11 N 0.40523(18) 0.65551(15) 0.53166(15) 0.0412(4) Uani 1 1 d .
C1 C 0.2408(2) 0.5683(2) 0.42982(19) 0.0434(5) Uani 1 1 d .
C2 C 0.1896(2) 0.6302(2) 0.31535(19) 0.0508(5) Uani 1 1 d .
H2A H 0.2045 0.7344 0.3580 0.061 Uiso 1 1 calc R
H2B H 0.0659 0.5587 0.2584 0.061 Uiso 1 1 calc R
C3 C 0.3004(2) 0.6440(2) 0.22047(19) 0.0446(5) Uani 1 1 d .
C4 C 0.2290(3) 0.5504(2) 0.0777(2) 0.0569(5) Uani 1 1 d .
H4 H 0.1110 0.4702 0.0406 0.068 Uiso 1 1 calc R
C5 C 0.3296(3) 0.5741(3) -0.0099(2) 0.0634(6) Uani 1 1 d .
H5 H 0.2797 0.5099 -0.1051 0.076 Uiso 1 1 calc R
C6 C 0.5036(3) 0.6926(2) 0.0436(2) 0.0588(6) Uani 1 1 d .
H6 H 0.5709 0.7112 -0.0161 0.071 Uiso 1 1 calc R
C7 C 0.5780(3) 0.7833(2) 0.1850(2) 0.0522(5) Uani 1 1 d .
H7 H 0.6960 0.8632 0.2205 0.063 Uiso 1 1 calc R
C8 C 0.4800(2) 0.75815(19) 0.27716(18) 0.0423(4) Uani 1 1 d .
C9 C 0.5695(2) 0.8517(2) 0.42827(19) 0.0455(5) Uani 1 1 d .
H9 H 0.6571 0.9567 0.4482 0.055 Uiso 1 1 calc R
C10 C 0.5437(2) 0.80833(18) 0.54243(18) 0.0404(4) Uani 1 1 d .
C12 C 0.6607(2) 0.91404(19) 0.68948(18) 0.0423(4) Uani 1 1 d .
C13 C 0.8424(3) 0.9953(2) 0.7216(2) 0.0614(6) Uani 1 1 d .
H13 H 0.8904 0.9811 0.6509 0.074 Uiso 1 1 calc R
C14 C 0.9522(3) 1.0970(3) 0.8577(2) 0.0737(7) Uani 1 1 d .
H14 H 1.0738 1.1515 0.8777 0.088 Uiso 1 1 calc R
C15 C 0.8849(3) 1.1187(2) 0.9635(2) 0.0649(6) Uani 1 1 d .
H15 H 0.9601 1.1864 1.0554 0.078 Uiso 1 1 calc R
C16 C 0.7060(3) 1.0401(2) 0.9333(2) 0.0588(6) Uani 1 1 d .
H16 H 0.6593 1.0554 1.0046 0.071 Uiso 1 1 calc R
C17 C 0.5948(3) 0.9385(2) 0.7979(2) 0.0514(5) Uani 1 1 d .
H17 H 0.4734 0.8854 0.7787 0.062 Uiso 1 1 calc R
C18 C 0.4207(3) 0.5685(2) 0.6227(2) 0.0504(5) Uani 1 1 d .
H18 H 0.5199 0.6011 0.7006 0.060 Uiso 1 1 calc R
C19 C 0.2678(3) 0.4296(2) 0.5786(2) 0.0556(5) Uani 1 1 d .
H19 H 0.2430 0.3495 0.6208 0.067 Uiso 1 1 calc R
C20 C 0.1509(2) 0.4260(2) 0.4566(2) 0.0494(5) Uani 1 1 d .
C21 C -0.0290(3) 0.3029(2) 0.3758(3) 0.0686(6) Uani 1 1 d .
H21 H -0.0898 0.3198 0.2996 0.082 Uiso 1 1 calc R

loop_
_atom_site_aniso_label
_atom_site_aniso_U_11
_atom_site_aniso_U_22
_atom_site_aniso_U_33
_atom_site_aniso_U_23
_atom_site_aniso_U_13
_atom_site_aniso_U_12
O22 0.0930(13) 0.0546(9) 0.1249(15) 0.0213(10) 0.0621(12) 0.0024(9)
N11 0.0462(9) 0.0354(8) 0.0432(9) 0.0166(7) 0.0208(7) 0.0172(7)
C1 0.0411(10) 0.0404(10) 0.0484(11) 0.0141(9) 0.0225(9) 0.0168(9)
C2 0.0409(11) 0.0522(11) 0.0578(12) 0.0203(10) 0.0164(9) 0.0211(9)
C3 0.0488(11) 0.0414(10) 0.0464(11) 0.0200(9) 0.0155(9) 0.0230(9)
C4 0.0530(12) 0.0528(11) 0.0534(13) 0.0145(10) 0.0080(10) 0.0227(10)
C5 0.0792(16) 0.0665(14) 0.0447(12) 0.0130(11) 0.0166(12) 0.0404(13)
C6 0.0730(15) 0.0675(13) 0.0489(13) 0.0244(11) 0.0306(11) 0.0389(12)
C7 0.0552(12) 0.0530(11) 0.0522(12) 0.0232(10) 0.0251(10) 0.0244(10)
C8 0.0512(11) 0.0366(9) 0.0432(11) 0.0188(8) 0.0189(9) 0.0217(9)
C9 0.0464(11) 0.0355(9) 0.0515(12) 0.0164(9) 0.0216(9) 0.0145(9)
C10 0.0406(10) 0.0339(9) 0.0462(11) 0.0132(8) 0.0188(9) 0.0162(8)
C12 0.0446(11) 0.0376(9) 0.0450(11) 0.0146(8) 0.0181(9) 0.0188(8)
C13 0.0486(12) 0.0735(14) 0.0540(13) 0.0118(11) 0.0212(11) 0.0257(11)
C14 0.0442(12) 0.0859(16) 0.0633(15) 0.0073(13) 0.0114(12) 0.0195(12)
C15 0.0657(15) 0.0601(13) 0.0478(12) 0.0073(10) 0.0099(11) 0.0223(12)
C16 0.0671(15) 0.0529(12) 0.0500(13) 0.0112(10) 0.0262(11) 0.0238(11)
C17 0.0464(11) 0.0466(10) 0.0543(13) 0.0130(9) 0.0224(10) 0.0163(9)
C18 0.0685(13) 0.0476(11) 0.0451(11) 0.0225(9) 0.0263(10) 0.0310(11)
C19 0.0769(14) 0.0401(11) 0.0606(13) 0.0252(10) 0.0413(12) 0.0263(11)
C20 0.0512(12) 0.0378(10) 0.0584(13) 0.0139(9) 0.0320(10) 0.0159(9)
C21 0.0677(14) 0.0489(12) 0.0797(16) 0.0144(11) 0.0466(13) 0.0139(11)

loop_
_atom_type_symbol
_atom_type_description
_atom_type_scat_dispersion_real
_atom_type_scat_dispersion_imag
_atom_type_scat_source
C C 0.0033 0.0016 'International Tables Vol C Tables 4.2.6.8 and 6.1.1.4'
H H 0.0000 0.0000 'International Tables Vol C Tables 4.2.6.8 and 6.1.1.4'
N N 0.0061 0.0033 'International Tables Vol C Tables 4.2.6.8 and 6.1.1.4'
O O 0.0106 0.0060 'International Tables Vol C Tables 4.2.6.8 and 6.1.1.4'

loop_
_geom_angle_atom_site_label_1
_geom_angle_atom_site_label_2
_geom_angle_atom_site_label_3
_geom_angle
C1 N11 C10 126.68(14)
C1 N11 C18 108.74(14)
C18 N11 C10 124.54(15)
N11 C1 C2 120.41(15)
N11 C1 C20 107.76(16)
C20 C1 C2 131.81(18)
C1 C2 H2A 109.4
C1 C2 H2B 109.4
C1 C2 C3 110.99(15)
H2A C2 H2B 108.0
C3 C2 H2A 109.4
C3 C2 H2B 109.4
C4 C3 C2 122.26(17)
C4 C3 C8 118.96(17)
C8 C3 C2 118.76(16)
C3 C4 H4 119.4
C5 C4 C3 121.22(19)
C5 C4 H4 119.4
C4 C5 H5 120.1
C6 C5 C4 119.87(19)
C6 C5 H5 120.1
C5 C6 H6 120.1
C7 C6 C5 119.83(19)
C7 C6 H6 120.1
C6 C7 H7 119.3
C6 C7 C8 121.34(18)
C8 C7 H7 119.3
C3 C8 C7 118.56(16)
C3 C8 C9 122.73(15)
C7 C8 C9 118.70(16)
C8 C9 H9 115.3
C10 C9 C8 129.32(15)
C10 C9 H9 115.3
N11 C10 C12 115.17(14)
C9 C10 N11 122.91(15)
C9 C10 C12 121.90(15)
C13 C12 C10 119.96(16)
C17 C12 C10 122.05(16)
C17 C12 C13 117.98(17)
C12 C13 H13 119.8
C14 C13 C12 120.32(19)
C14 C13 H13 119.8
C13 C14 H14 119.6
C15 C14 C13 120.9(2)
C15 C14 H14 119.6
C14 C15 H15 120.3
C14 C15 C16 119.5(2)
C16 C15 H15 120.3
C15 C16 H16 119.9
C15 C16 C17 120.28(19)
C17 C16 H16 119.9
C12 C17 H17 119.5
C16 C17 C12 121.09(18)
C16 C17 H17 119.5
N11 C18 H18 125.8
C19 C18 N11 108.33(18)
C19 C18 H18 125.8
C18 C19 H19 125.9
C18 C19 C20 108.21(16)
C20 C19 H19 125.9
C1 C20 C19 106.96(16)
C1 C20 C21 125.2(2)
C19 C20 C21 127.87(17)
O22 C21 C20 125.0(2)
O22 C21 H21 117.5
C20 C21 H21 117.5

loop_
_geom_bond_atom_site_label_1
_geom_bond_atom_site_label_2
_geom_bond_distance
O22 C21 1.207(2)
N11 C1 1.367(2)
N11 C10 1.433(2)
N11 C18 1.394(2)
C1 C2 1.483(2)
C1 C20 1.389(2)
C2 H2A 0.9700
C2 H2B 0.9700
C2 C3 1.508(2)
C3 C4 1.390(3)
C3 C8 1.397(2)
C4 H4 0.9300
C4 C5 1.376(3)
C5 H5 0.9300
C5 C6 1.373(3)
C6 H6 0.9300
C6 C7 1.370(3)
C7 H7 0.9300
C7 C8 1.398(2)
C8 C9 1.457(2)
C9 H9 0.9300
C9 C10 1.337(2)
C10 C12 1.477(2)
C12 C13 1.388(3)
C12 C17 1.385(2)
C13 H13 0.9300
C13 C14 1.378(3)
C14 H14 0.9300
C14 C15 1.367(3)
C15 H15 0.9300
C15 C16 1.367(3)
C16 H16 0.9300
C16 C17 1.375(3)
C17 H17 0.9300
C18 H18 0.9300
C18 C19 1.344(3)
C19 H19 0.9300
C19 C20 1.418(3)
C20 C21 1.441(3)
C21 H21 0.9300

loop_
_geom_torsion_atom_site_label_1
_geom_torsion_atom_site_label_2
_geom_torsion_atom_site_label_3
_geom_torsion_atom_site_label_4
_geom_torsion
N11 C1 C2 C3 64.6(2)
N11 C1 C20 C19 -0.37(19)
N11 C1 C20 C21 177.99(16)
N11 C10 C12 C13 134.49(17)
N11 C10 C12 C17 -47.0(2)
N11 C18 C19 C20 0.1(2)
C1 N11 C10 C9 -34.0(3)
C1 N11 C10 C12 147.81(16)
C1 N11 C18 C19 -0.31(19)
C1 C2 C3 C4 114.03(19)
C1 C2 C3 C8 -67.9(2)
C1 C20 C21 O22 -179.9(2)
C2 C1 C20 C19 177.90(18)
C2 C1 C20 C21 -3.7(3)
C2 C3 C4 C5 174.59(17)
C2 C3 C8 C7 -172.77(16)
C2 C3 C8 C9 7.4(2)
C3 C4 C5 C6 -0.3(3)
C3 C8 C9 C10 35.9(3)
C4 C3 C8 C7 5.4(2)
C4 C3 C8 C9 -174.46(16)
C4 C5 C6 C7 2.1(3)
C5 C6 C7 C8 -0.1(3)
C6 C7 C8 C3 -3.7(3)
C6 C7 C8 C9 176.17(17)
C7 C8 C9 C10 -144.00(19)
C8 C3 C4 C5 -3.5(3)
C8 C9 C10 N11 -5.0(3)
C8 C9 C10 C12 173.05(17)
C9 C10 C12 C13 -43.7(3)
C9 C10 C12 C17 134.78(19)
C10 N11 C1 C2 -0.4(3)
C10 N11 C1 C20 178.16(14)
C10 N11 C18 C19 -178.10(15)
C10 C12 C13 C14 178.51(18)
C10 C12 C17 C16 -178.60(17)
C12 C13 C14 C15 0.5(3)
C13 C12 C17 C16 -0.1(3)
C13 C14 C15 C16 -0.9(4)
C14 C15 C16 C17 0.8(3)
C15 C16 C17 C12 -0.3(3)
C17 C12 C13 C14 -0.1(3)
C18 N11 C1 C2 -178.09(16)
C18 N11 C1 C20 0.42(18)
C18 N11 C10 C9 143.40(18)
C18 N11 C10 C12 -34.8(2)
C18 C19 C20 C1 0.2(2)
C18 C19 C20 C21 -178.12(17)
C19 C20 C21 O22 -1.9(3)
C20 C1 C2 C3 -113.5(2)
